data_8102204
loop_
_publ_author_name
'Liu, Sheng-Li'
'Liang, En-Xiang'
'Yu, Liang-Cai'
'Huang, Li'

_publ_section_title
;
Crystal structure of N-benzylsalicylamide, C~14~H~13~NO~2~
;
_journal_issue 4
_journal_name_full 'Zeitschrift f\"ur Kristallographie - New Crystal Structures'
_journal_page_first 433
_journal_page_last 434
_journal_volume 222
_journal_year 2007
_chemical_formula_sum 'C14 H13 N O2'
_chemical_formula_weight 227.25
_chemical_name_systematic
; 
 N-benzylsalicylamide
;
_space_group_IT_number 14
_symmetry_cell_setting monoclinic
_symmetry_space_group_name_Hall '-P 2yn'
_symmetry_space_group_name_H-M 'P 1 21/n 1'
_atom_sites_solution_hydrogens geom
_atom_sites_solution_primary direct
_atom_sites_solution_secondary difmap
_audit_creation_method SHELXL-97
_audit_update_record
;
2007-07-01 # Formatted by publCIF
;
_cell_angle_alpha 90.00
_cell_angle_beta 118.296(11)
_cell_angle_gamma 90.00
_cell_formula_units_Z 4
_cell_length_a 12.457(3)
_cell_length_b 8.351(2)
_cell_length_c 12.584(3)
_cell_measurement_temperature 293(2)
_cell_volume 1152.7(5)
_computing_structure_refinement 'SHELXL-97 (Sheldrick, 1997)'
_computing_structure_solution 'SHELXS-97 (Sheldrick, 1990)'
_diffrn_ambient_temperature 293(2)
_diffrn_measured_fraction_theta_full 0.930
_diffrn_measured_fraction_theta_max 0.930
_diffrn_measurement_device_type 'Bruker SMART APEX II CCD'
_diffrn_measurement_method omega
_diffrn_radiation_monochromator graphite
_diffrn_radiation_source 'fine-focus sealed tube'
_diffrn_radiation_type MoK\a
_diffrn_radiation_wavelength 0.71073
_diffrn_reflns_av_R_equivalents 0.0470
_diffrn_reflns_av_sigmaI/netI 0.1134
_diffrn_reflns_limit_h_max 16
_diffrn_reflns_limit_h_min -12
_diffrn_reflns_limit_k_max 11
_diffrn_reflns_limit_k_min -7
_diffrn_reflns_limit_l_max 16
_diffrn_reflns_limit_l_min -16
_diffrn_reflns_number 8686
_diffrn_reflns_theta_full 28.67
_diffrn_reflns_theta_max 28.67
_diffrn_reflns_theta_min 1.89
_exptl_absorpt_coefficient_mu 0.088
_exptl_crystal_colour colorless
_exptl_crystal_density_diffrn 1.310
_exptl_crystal_density_method 'not measured'
_exptl_crystal_description block
_exptl_crystal_F_000 480
_exptl_crystal_size_max 0.52
_exptl_crystal_size_mid 0.30
_exptl_crystal_size_min 0.20
_refine_diff_density_max 0.325
_refine_diff_density_min -0.309
_refine_diff_density_rms 0.081
_refine_ls_extinction_coef 0.008(6)
_refine_ls_extinction_expression Fc^*^=kFc[1+0.001xFc^2^\l^3^/sin(2\q)]^-1/4^
_refine_ls_extinction_method SHELXL
_refine_ls_goodness_of_fit_ref 1.023
_refine_ls_hydrogen_treatment mixed
_refine_ls_matrix_type full
_refine_ls_number_parameters 155
_refine_ls_number_reflns 2762
_refine_ls_number_restraints 0
_refine_ls_restrained_S_all 1.023
_refine_ls_R_factor_all 0.2106
_refine_ls_R_factor_gt 0.0701
_refine_ls_shift/su_max 0.000
_refine_ls_shift/su_mean 0.000
_refine_ls_structure_factor_coef Fsqd
_refine_ls_weighting_details 'calc w=1/[\s^2^(Fo^2^)+(0.1596P)^2^+0.0000P] where P=(Fo^2^+2Fc^2^)/3'
_refine_ls_weighting_scheme calc
_refine_ls_wR_factor_gt 0.1670
_refine_ls_wR_factor_ref 0.2410
_reflns_number_gt 1583
_reflns_number_total 2762
_reflns_threshold_expression >2sigma(I)
_cod_data_source_file 1267-2131.cff
_cod_data_source_block N-benzylsalicylamide
_cod_original_cell_volume 1152.6(5)
_cod_original_sg_symbol_H-M P12(1)/n1
_cod_database_code 8102204

loop_
_symmetry_equiv_pos_as_xyz
'x, y, z'
'-x+1/2, y+1/2, -z+1/2'
'-x, -y, -z'
'x-1/2, -y-1/2, z-1/2'

loop_
_atom_site_label
_atom_site_type_symbol
_atom_site_fract_x
_atom_site_fract_y
_atom_site_fract_z
_atom_site_U_iso_or_equiv
_atom_site_adp_type
_atom_site_occupancy
_atom_site_symmetry_multiplicity
_atom_site_Wyckoff_symbol
_atom_site_calc_flag
_atom_site_refinement_flags
_atom_site_disorder_assembly
_atom_site_disorder_group
O1 O -0.20356(18) 0.25838(19) -0.23754(14) 0.0734(6) Uani 1 4 e d . . .
H1A H -0.1510 0.3152 -0.2398 0.110 Uiso 1 4 e calc R . .
O2 O -0.00607(16) 0.39961(16) -0.16460(13) 0.0597(5) Uani 1 4 e d . . .
N1 N 0.14506(17) 0.36626(16) 0.02128(14) 0.0451(5) Uani 1 4 e d . . .
H1B H 0.1688 0.3256 0.0917 0.054 Uiso 1 4 e calc R . .
C1 C -0.0480(2) 0.23916(17) -0.03373(16) 0.0395(5) Uani 1 4 e d . . .
C2 C -0.1636(2) 0.2031(2) -0.12489(18) 0.0466(6) Uani 1 4 e d . . .
C3 C -0.2430(2) 0.1099(2) -0.1025(2) 0.0573(6) Uani 1 4 e d . . .
H3A H -0.3205 0.0869 -0.1647 0.069 Uiso 1 4 e calc R . .
C4 C -0.2072(3) 0.0523(2) 0.0106(2) 0.0605(8) Uani 1 4 e d . . .
H4A H -0.2603 -0.0101 0.0257 0.073 Uiso 1 4 e calc R . .
C5 C -0.0936(2) 0.0862(2) 0.1016(2) 0.0587(7) Uani 1 4 e d . . .
H5A H -0.0694 0.0467 0.1787 0.070 Uiso 1 4 e calc R . .
C6 C -0.0145(2) 0.1785(2) 0.08004(18) 0.0497(6) Uani 1 4 e d . . .
H6A H 0.0628 0.2004 0.1430 0.060 Uiso 1 4 e calc R . .
C7 C 0.0329(2) 0.33988(18) -0.06240(16) 0.0402(5) Uani 1 4 e d . . .
C8 C 0.3044(2) 0.36289(18) -0.04353(18) 0.0462(6) Uani 1 4 e d . . .
C9 C 0.2509(3) 0.3081(2) -0.1593(2) 0.0596(7) Uani 1 4 e d . . .
H9A H 0.1701 0.3340 -0.2114 0.071 Uiso 1 4 e calc R . .
C10 C 0.3150(3) 0.2150(3) -0.2001(2) 0.0724(9) Uani 1 4 e d . . .
H10A H 0.2770 0.1781 -0.2793 0.087 Uiso 1 4 e calc R . .
C11 C 0.4333(3) 0.1768(3) -0.1256(3) 0.0774(9) Uani 1 4 e d . . .
H11A H 0.4766 0.1142 -0.1534 0.093 Uiso 1 4 e calc R . .
C12 C 0.4874(4) 0.2304(3) -0.0109(3) 0.0910(10) Uani 1 4 e d . . .
H12A H 0.5684 0.2048 0.0406 0.109 Uiso 1 4 e calc R . .
C13 C 0.4226(3) 0.3239(3) 0.0310(3) 0.0748(8) Uani 1 4 e d . . .
H13A H 0.4606 0.3598 0.1105 0.090 Uiso 1 4 e calc R . .
C14 C 0.2316(2) 0.46146(19) 0.00054(19) 0.0512(6) Uani 1 4 e d . . .
H14A H 0.2873 0.5144 0.0752 0.061 Uiso 1 4 e calc R . .
H14B H 0.1874 0.5438 -0.0586 0.061 Uiso 1 4 e calc R . .

loop_
_atom_site_aniso_label
_atom_site_aniso_U_11
_atom_site_aniso_U_22
_atom_site_aniso_U_33
_atom_site_aniso_U_23
_atom_site_aniso_U_13
_atom_site_aniso_U_12
O1 0.0538(15) 0.1053(12) 0.0399(9) 0.0042(8) 0.0050(10) -0.0165(10)
O2 0.0522(13) 0.0794(9) 0.0434(8) 0.0126(6) 0.0193(10) -0.0007(8)
N1 0.0399(14) 0.0548(8) 0.0401(9) -0.0040(6) 0.0185(11) -0.0002(8)
C1 0.0383(14) 0.0434(8) 0.0368(9) -0.0040(6) 0.0177(11) 0.0043(8)
C2 0.0397(16) 0.0526(9) 0.0423(11) -0.0051(8) 0.0153(13) 0.0018(9)
C3 0.0415(18) 0.0564(10) 0.0700(15) -0.0104(9) 0.0231(15) -0.0049(10)
C4 0.062(2) 0.0490(9) 0.0849(19) 0.0002(10) 0.047(2) -0.0027(10)
C5 0.067(2) 0.0594(10) 0.0593(13) 0.0110(9) 0.0382(16) 0.0063(11)
C6 0.0489(17) 0.0572(9) 0.0410(10) 0.0015(8) 0.0196(12) 0.0031(9)
C7 0.0357(15) 0.0467(8) 0.0356(9) -0.0029(7) 0.0147(11) 0.0033(8)
C8 0.0445(16) 0.0426(8) 0.0566(12) 0.0009(8) 0.0283(13) -0.0024(8)
C9 0.060(2) 0.0696(11) 0.0524(12) 0.0073(9) 0.0291(15) 0.0157(11)
C10 0.086(3) 0.0815(13) 0.0641(15) -0.0027(11) 0.0472(19) 0.0115(14)
C11 0.078(3) 0.0771(14) 0.100(2) -0.0015(13) 0.061(2) 0.0144(14)
C12 0.053(2) 0.1025(18) 0.114(3) -0.0125(17) 0.038(2) 0.0168(17)
C13 0.059(2) 0.0802(14) 0.0815(19) -0.0169(12) 0.030(2) 0.0025(14)
C14 0.0479(17) 0.0480(9) 0.0618(13) -0.0126(8) 0.0293(14) -0.0074(9)

loop_
_atom_type_symbol
_atom_type_description
_atom_type_scat_dispersion_real
_atom_type_scat_dispersion_imag
_atom_type_scat_source
C C 0.0033 0.0016 'International Tables Vol C Tables 4.2.6.8 and 6.1.1.4'
H H 0.0000 0.0000 'International Tables Vol C Tables 4.2.6.8 and 6.1.1.4'
N N 0.0061 0.0033 'International Tables Vol C Tables 4.2.6.8 and 6.1.1.4'
O O 0.0106 0.0060 'International Tables Vol C Tables 4.2.6.8 and 6.1.1.4'

loop_
_geom_angle_atom_site_label_1
_geom_angle_atom_site_label_2
_geom_angle_atom_site_label_3
_geom_angle
_geom_angle_site_symmetry_1
_geom_angle_site_symmetry_3
_geom_angle_publ_flag
C2 O1 H1A 109.5 . . ?
C7 N1 C14 123.02(15) . . ?
C7 N1 H1B 118.5 . . ?
C14 N1 H1B 118.5 . . ?
C6 C1 C2 117.60(17) . . ?
C6 C1 C7 123.6(2) . . ?
C2 C1 C7 118.83(16) . . ?
O1 C2 C1 121.31(17) . . ?
O1 C2 C3 117.6(2) . . ?
C1 C2 C3 121.04(18) . . ?
C4 C3 C2 119.9(2) . . ?
C4 C3 H3A 120.1 . . ?
C2 C3 H3A 120.1 . . ?
C3 C4 C5 120.00(19) . . ?
C3 C4 H4A 120.0 . . ?
C5 C4 H4A 120.0 . . ?
C4 C5 C6 120.4(2) . . ?
C4 C5 H5A 119.8 . . ?
C6 C5 H5A 119.8 . . ?
C5 C6 C1 121.1(2) . . ?
C5 C6 H6A 119.5 . . ?
C1 C6 H6A 119.5 . . ?
O2 C7 N1 120.58(16) . . ?
O2 C7 C1 120.13(19) . . ?
N1 C7 C1 119.28(15) . . ?
C13 C8 C9 118.60(18) . . ?
C13 C8 C14 121.33(19) . . ?
C9 C8 C14 120.1(2) . . ?
C8 C9 C10 120.8(3) . . ?
C8 C9 H9A 119.6 . . ?
C10 C9 H9A 119.6 . . ?
C11 C10 C9 120.5(2) . . ?
C11 C10 H10A 119.8 . . ?
C9 C10 H10A 119.8 . . ?
C12 C11 C10 119.3(2) . . ?
C12 C11 H11A 120.4 . . ?
C10 C11 H11A 120.4 . . ?
C11 C12 C13 120.4(3) . . ?
C11 C12 H12A 119.8 . . ?
C13 C12 H12A 119.8 . . ?
C8 C13 C12 120.4(3) . . ?
C8 C13 H13A 119.8 . . ?
C12 C13 H13A 119.8 . . ?
N1 C14 C8 113.06(12) . . ?
N1 C14 H14A 109.0 . . ?
C8 C14 H14A 109.0 . . ?
N1 C14 H14B 109.0 . . ?
C8 C14 H14B 109.0 . . ?
H14A C14 H14B 107.8 . . ?

loop_
_geom_bond_atom_site_label_1
_geom_bond_atom_site_label_2
_geom_bond_distance
_geom_bond_site_symmetry_2
_geom_bond_publ_flag
O1 C2 1.342(2) . ?
O1 H1A 0.8200 . ?
O2 C7 1.244(2) . ?
N1 C7 1.309(3) . ?
N1 C14 1.459(2) . ?
N1 H1B 0.8600 . ?
C1 C6 1.383(2) . ?
C1 C2 1.384(3) . ?
C1 C7 1.483(2) . ?
C2 C3 1.388(3) . ?
C3 C4 1.361(3) . ?
C3 H3A 0.9300 . ?
C4 C5 1.363(4) . ?
C4 H4A 0.9300 . ?
C5 C6 1.375(3) . ?
C5 H5A 0.9300 . ?
C6 H6A 0.9300 . ?
C8 C13 1.358(4) . ?
C8 C9 1.362(3) . ?
C8 C14 1.512(2) . ?
C9 C10 1.376(3) . ?
C9 H9A 0.9300 . ?
C10 C11 1.358(4) . ?
C10 H10A 0.9300 . ?
C11 C12 1.347(4) . ?
C11 H11A 0.9300 . ?
C12 C13 1.394(3) . ?
C12 H12A 0.9300 . ?
C13 H13A 0.9300 . ?
C14 H14A 0.9700 . ?
C14 H14B 0.9700 . ?

loop_
_cod_related_entry_id
_cod_related_entry_database
_cod_related_entry_code
1 ChemSpider 487881
